data_2016400
loop_
_publ_author_name
'Burley, Jonathan C.'
'Gilmour, Ryan'
'Prior, Timothy J.'
'Day, Graeme M.'

_publ_section_title
;
 Structural diversity in imidazolidinone organocatalysts: a synchrotron
 and computational study
;
_journal_coeditor_code SF3055
_journal_issue 1
_journal_name_full 'Acta Crystallographica Section C'
_journal_page_first o10
_journal_page_last o14
_journal_paper_doi 10.1107/S0108270107051396
_journal_volume 64
_journal_year 2008
_chemical_formula_iupac 'C10 H15 N2 O +, Cl -'
_chemical_formula_moiety 'C10 H15 N2 O +, Cl -'
_chemical_formula_sum 'C10 H15 Cl N2 O'
_chemical_formula_weight 214.69
_chemical_name_systematic
;
(S)-1-(methylaminocarbonyl)-3-phenylpropanaminium chloride
;
_space_group_IT_number 19
_symmetry_cell_setting orthorhombic
_symmetry_space_group_name_Hall 'P 2ac 2ab'
_symmetry_space_group_name_H-M 'P 21 21 21'
_atom_sites_solution_hydrogens geom
_atom_sites_solution_primary direct
_atom_sites_solution_secondary difmap
_audit_creation_method SHELXL-97
_cell_angle_alpha 90.00
_cell_angle_beta 90.00
_cell_angle_gamma 90.00
_cell_formula_units_Z 4
_cell_length_a 4.9758(7)
_cell_length_b 8.6213(13)
_cell_length_c 25.521(4)
_cell_measurement_reflns_used 2000
_cell_measurement_temperature 150(2)
_cell_measurement_theta_max 24.45
_cell_measurement_theta_min 2.42
_cell_volume 1094.8(3)
_computing_cell_refinement 'APEX2 (Bruker, 2004)'
_computing_data_collection 'APEX2 (Bruker, 2004)'
_computing_data_reduction 'APEX2 (Bruker, 2004)'
_computing_molecular_graphics 'WinGX (Version 1.64; Farrugia, 1999)'
_computing_publication_material 'SHELXL97 (Sheldrick, 1997)'
_computing_structure_refinement 'SHELXL97 (Sheldrick, 1997)'
_computing_structure_solution 'SHELXS97 (Sheldrick, 1997)'
_diffrn_ambient_temperature 150(2)
_diffrn_measured_fraction_theta_full 0.995
_diffrn_measured_fraction_theta_max 0.960
_diffrn_measurement_device_type 'Bruker D8 diffractometer'
_diffrn_measurement_method '\w rotation with narrow frame'
_diffrn_radiation_monochromator 'silicon 111'
_diffrn_radiation_source 'Daresbury SRS, Station 16.2SMX'
_diffrn_radiation_type synchrotron
_diffrn_radiation_wavelength 0.69040
_diffrn_reflns_av_R_equivalents 0.0910
_diffrn_reflns_av_sigmaI/netI 0.0961
_diffrn_reflns_limit_h_max 7
_diffrn_reflns_limit_h_min -7
_diffrn_reflns_limit_k_max 12
_diffrn_reflns_limit_k_min -12
_diffrn_reflns_limit_l_max 36
_diffrn_reflns_limit_l_min -36
_diffrn_reflns_number 12758
_diffrn_reflns_theta_full 30.00
_diffrn_reflns_theta_max 31.19
_diffrn_reflns_theta_min 1.55
_diffrn_standards_decay_% 0
_diffrn_standards_interval_count 0
_diffrn_standards_interval_time 0
_diffrn_standards_number 0
_exptl_absorpt_coefficient_mu 0.319
_exptl_absorpt_correction_T_max 0.978
_exptl_absorpt_correction_T_min 0.953
_exptl_absorpt_correction_type multi-scan
_exptl_absorpt_process_details '(SADABS; Sheldrick, 2003)'
_exptl_crystal_colour colourless
_exptl_crystal_density_diffrn 1.303
_exptl_crystal_density_method 'not measured'
_exptl_crystal_description block
_exptl_crystal_F_000 456
_exptl_crystal_size_max 0.15
_exptl_crystal_size_mid 0.07
_exptl_crystal_size_min 0.07
_refine_diff_density_max 0.583
_refine_diff_density_min -0.573
_refine_ls_abs_structure_details 'Flack H D (1983), Acta Cryst. A39, 876-881'
_refine_ls_abs_structure_Flack -0.01(9)
_refine_ls_extinction_method none
_refine_ls_goodness_of_fit_ref 1.001
_refine_ls_hydrogen_treatment mixed
_refine_ls_matrix_type full
_refine_ls_number_parameters 141
_refine_ls_number_reflns 3619
_refine_ls_number_restraints 4
_refine_ls_restrained_S_all 1.001
_refine_ls_R_factor_all 0.0695
_refine_ls_R_factor_gt 0.0579
_refine_ls_shift/su_max 0.000
_refine_ls_shift/su_mean 0.000
_refine_ls_structure_factor_coef Fsqd
_refine_ls_weighting_details 'calc w=1/[\s^2^(Fo^2^)+(0.0882P)^2^+0.0000P] where P=(Fo^2^+2Fc^2^)/3'
_refine_ls_weighting_scheme calc
_refine_ls_wR_factor_gt 0.1463
_refine_ls_wR_factor_ref 0.1572
_reflns_number_gt 2971
_reflns_number_total 3619
_reflns_threshold_expression >2sigma(I)
_cod_data_source_file sf3055.cif
_cod_data_source_block S2.HCl
_cod_database_code 2016400
_cod_database_fobs_code 2016400

loop_
_symmetry_equiv_pos_as_xyz
'x, y, z'
'-x+1/2, -y, z+1/2'
'-x, y+1/2, -z+1/2'
'x+1/2, -y+1/2, -z'

loop_
_atom_site_type_symbol
_atom_site_label
_atom_site_fract_x
_atom_site_fract_y
_atom_site_fract_z
_atom_site_U_iso_or_equiv
_atom_site_adp_type
_atom_site_calc_flag
_atom_site_refinement_flags
_atom_site_occupancy
Cl Cl1 0.80225(12) 0.77857(7) 0.21217(2) 0.02442(15) Uani d . 1
C C1 0.5003(6) 0.4375(3) 0.03794(10) 0.0265(5) Uani d . 1
H H1 0.6370 0.3934 0.0578 0.032 Uiso calc R 1
C C2 0.4683(6) 0.3934(3) -0.01397(11) 0.0309(6) Uani d . 1
H H2 0.5831 0.3205 -0.0288 0.037 Uiso calc R 1
C C3 0.2642(6) 0.4586(3) -0.04355(10) 0.0290(6) Uani d . 1
H H3 0.2419 0.4292 -0.0783 0.035 Uiso calc R 1
C C4 0.0933(6) 0.5672(3) -0.02155(10) 0.0306(6) Uani d . 1
H H4 -0.0431 0.6112 -0.0416 0.037 Uiso calc R 1
C C5 0.1262(6) 0.6104(3) 0.03054(10) 0.0266(5) Uani d . 1
H H5 0.0099 0.6826 0.0454 0.032 Uiso calc R 1
C C6 0.3310(5) 0.5468(3) 0.06072(9) 0.0220(4) Uani d . 1
C C7 0.3747(6) 0.5994(3) 0.11668(9) 0.0246(5) Uani d . 1
H H7A 0.2988 0.7023 0.1209 0.029 Uiso calc R 1
H H7B 0.5663 0.6067 0.1232 0.029 Uiso calc R 1
C C8 0.2494(5) 0.4913(3) 0.15748(9) 0.0210(5) Uani d . 1
H H8 0.0559 0.4830 0.1509 0.025 Uiso calc R 1
C C9 0.3736(5) 0.3295(3) 0.15676(9) 0.0205(4) Uani d . 1
O O10 0.6195(4) 0.3128(2) 0.16136(8) 0.0290(4) Uani d . 1
N N11 0.1991(4) 0.2140(2) 0.15128(8) 0.0211(4) Uani d D 1
H H11 0.031(4) 0.236(4) 0.1547(11) 0.036(4) Uiso d D 1
C C12 0.2767(6) 0.0524(3) 0.15529(10) 0.0293(6) Uani d . 1
H H12A 0.1576 -0.0001 0.1790 0.044 Uiso calc R 1
H H12B 0.4575 0.0455 0.1682 0.044 Uiso calc R 1
H H12C 0.2664 0.0048 0.1213 0.044 Uiso calc R 1
N N16 0.2938(4) 0.5585(2) 0.21067(8) 0.0218(4) Uani d D 1
H H16A 0.176(6) 0.632(3) 0.2181(12) 0.036(4) Uiso d D 1
H H16B 0.282(7) 0.491(3) 0.2370(9) 0.036(4) Uiso d D 1
H H16C 0.451(5) 0.605(4) 0.2140(13) 0.036(4) Uiso d D 1

loop_
_atom_site_aniso_label
_atom_site_aniso_U_11
_atom_site_aniso_U_22
_atom_site_aniso_U_33
_atom_site_aniso_U_12
_atom_site_aniso_U_13
_atom_site_aniso_U_23
Cl1 0.0236(3) 0.0211(2) 0.0285(3) 0.0000(2) 0.0011(2) -0.0047(2)
C1 0.0216(12) 0.0296(13) 0.0284(12) 0.0018(11) -0.0031(10) 0.0009(10)
C2 0.0295(15) 0.0334(13) 0.0297(12) 0.0031(11) -0.0001(11) -0.0020(11)
C3 0.0276(14) 0.0347(13) 0.0246(11) -0.0021(11) -0.0046(9) 0.0001(9)
C4 0.0298(14) 0.0312(13) 0.0309(13) 0.0002(11) -0.0053(11) 0.0048(10)
C5 0.0253(13) 0.0233(11) 0.0312(12) 0.0030(10) -0.0021(10) 0.0001(10)
C6 0.0220(12) 0.0200(9) 0.0238(10) -0.0030(9) -0.0015(9) 0.0024(8)
C7 0.0295(13) 0.0173(10) 0.0269(11) -0.0031(9) 0.0006(10) 0.0019(9)
C8 0.0189(12) 0.0185(9) 0.0256(10) 0.0000(8) 0.0001(8) -0.0001(8)
C9 0.0204(11) 0.0191(10) 0.0220(10) 0.0017(9) 0.0016(8) 0.0021(8)
O10 0.0176(8) 0.0256(9) 0.0440(11) 0.0024(7) -0.0012(8) -0.0014(7)
N11 0.0195(9) 0.0175(8) 0.0263(9) -0.0007(9) 0.0025(8) -0.0016(7)
C12 0.0324(14) 0.0170(10) 0.0385(13) 0.0000(10) 0.0042(11) 0.0021(9)
N16 0.0210(9) 0.0192(8) 0.0252(9) -0.0008(8) 0.0037(9) 0.0004(7)

loop_
_atom_type_symbol
_atom_type_description
_atom_type_scat_dispersion_real
_atom_type_scat_dispersion_imag
_atom_type_scat_source
C C 0.0033 0.0016 'International Tables Vol C Tables 4.2.6.8 and 6.1.1.4'
H H 0.0000 0.0000 'International Tables Vol C Tables 4.2.6.8 and 6.1.1.4'
N N 0.0061 0.0033 'International Tables Vol C Tables 4.2.6.8 and 6.1.1.4'
O O 0.0106 0.0060 'International Tables Vol C Tables 4.2.6.8 and 6.1.1.4'
Cl Cl 0.1484 0.1585 'International Tables Vol C Tables 4.2.6.8 and 6.1.1.4'

loop_
_geom_angle_atom_site_label_1
_geom_angle_atom_site_label_2
_geom_angle_atom_site_label_3
_geom_angle
C2 C1 C6 121.0(2)
C2 C1 H1 119.5
C6 C1 H1 119.5
C3 C2 C1 119.6(3)
C3 C2 H2 120.2
C1 C2 H2 120.2
C4 C3 C2 120.3(2)
C4 C3 H3 119.9
C2 C3 H3 119.9
C3 C4 C5 119.8(3)
C3 C4 H4 120.1
C5 C4 H4 120.1
C6 C5 C4 120.7(2)
C6 C5 H5 119.7
C4 C5 H5 119.7
C5 C6 C1 118.7(2)
C5 C6 C7 120.6(2)
C1 C6 C7 120.7(2)
C6 C7 C8 113.7(2)
C6 C7 H7A 108.8
C8 C7 H7A 108.8
C6 C7 H7B 108.8
C8 C7 H7B 108.8
H7A C7 H7B 107.7
N16 C8 C9 107.81(18)
N16 C8 C7 108.84(19)
C9 C8 C7 112.6(2)
N16 C8 H8 109.2
C9 C8 H8 109.2
C7 C8 H8 109.2
O10 C9 N11 124.7(2)
O10 C9 C8 120.3(2)
N11 C9 C8 115.0(2)
C9 N11 C12 122.6(2)
C9 N11 H11 117(2)
C12 N11 H11 118(2)
N11 C12 H12A 109.5
N11 C12 H12B 109.5
H12A C12 H12B 109.5
N11 C12 H12C 109.5
H12A C12 H12C 109.5
H12B C12 H12C 109.5
C8 N16 H16A 112(2)
C8 N16 H16B 115(2)
H16A N16 H16B 105(3)
C8 N16 H16C 113(2)
H16A N16 H16C 104(3)
H16B N16 H16C 106(3)

loop_
_geom_bond_atom_site_label_1
_geom_bond_atom_site_label_2
_geom_bond_distance
C1 C2 1.388(4)
C1 C6 1.391(4)
C1 H1 0.9300
C2 C3 1.384(4)
C2 H2 0.9300
C3 C4 1.384(4)
C3 H3 0.9300
C4 C5 1.390(4)
C4 H4 0.9300
C5 C6 1.390(3)
C5 H5 0.9300
C6 C7 1.514(3)
C7 C8 1.530(3)
C7 H7A 0.9700
C7 H7B 0.9700
C8 N16 1.492(3)
C8 C9 1.526(3)
C8 H8 0.9800
C9 O10 1.238(3)
C9 N11 1.328(3)
N11 C12 1.449(3)
N11 H11 0.864(18)
C12 H12A 0.9600
C12 H12B 0.9600
C12 H12C 0.9600
N16 H16A 0.883(18)
N16 H16B 0.892(17)
N16 H16C 0.880(18)

loop_
_cod_related_entry_id
_cod_related_entry_database
_cod_related_entry_code
1 ChemSpider 8735999
